data_4027507
loop_
_publ_author_name
'Yukari Kondo'
'Noriyuki Suzuki'
'Masato Takahashi'
'Takuya Kumamoto'
'Hyuma Masu'
'Tsutomu Ishikawa'

_publ_section_title
;
 Enantioselective Construction of a Polyhydroxylated Pyrrolidine Skeleton
 from 3-Vinylaziridine-2-carboxylates: Synthesis of (+)-DMDP and a
 Potential Common Intermediate for (+)-Hyacinthacine A1and
 (+)-1-epi-Australine
;
_journal_name_full 'Journal of Organic Chemistry'
_journal_page_first 7988
_journal_page_last 7999
_journal_paper_doi 10.1021/jo301178b
_journal_volume 77
_journal_year 2012
_chemical_absolute_configuration rm
_chemical_formula_sum 'C13 H19 N O4'
_chemical_formula_weight 253.29
_chemical_name_systematic
; 
 ? 
;
_space_group_IT_number 4
_symmetry_cell_setting monoclinic
_symmetry_space_group_name_Hall 'P 2yb'
_symmetry_space_group_name_H-M 'P 1 21 1'
_atom_sites_solution_hydrogens geom
_atom_sites_solution_primary direct
_atom_sites_solution_secondary difmap
_audit_creation_method SHELXL-97
_cell_angle_alpha 90.00
_cell_angle_beta 92.5870(10)
_cell_angle_gamma 90.00
_cell_formula_units_Z 2
_cell_length_a 9.6958(6)
_cell_length_b 6.1371(4)
_cell_length_c 10.4129(6)
_cell_measurement_reflns_used 1987
_cell_measurement_temperature 173
_cell_measurement_theta_max 27.78
_cell_measurement_theta_min 2.81
_cell_volume 618.98(7)
_computing_cell_refinement 'APEX2 (Bruker AXS, 2006)'
_computing_data_collection 'APEX2 (Bruker AXS, 2006)'
_computing_data_reduction 'SAINT (Bruker AXS, 2004)'
_computing_molecular_graphics 'XSHEL (Bruker AXS,2002)'
_computing_publication_material 'XCIF (Bruker AXS, 2001)'
_computing_structure_refinement 'SHELXL-97 (Sheldrick, 1997)'
_computing_structure_solution 'SHELXS-97 (Sheldrick, 1997)'
_diffrn_ambient_temperature 173
_diffrn_detector_area_resol_mean 8.333
_diffrn_measured_fraction_theta_full 0.988
_diffrn_measured_fraction_theta_max 0.946
_diffrn_measurement_device_type 'Bruker APEXII CCD area detector'
_diffrn_measurement_method 'phi and omega scans'
_diffrn_radiation_monochromator graphite
_diffrn_radiation_source 'fine-focus sealed tube'
_diffrn_radiation_type MoK\a
_diffrn_radiation_wavelength 0.71073
_diffrn_reflns_av_R_equivalents 0.0122
_diffrn_reflns_av_sigmaI/netI 0.0207
_diffrn_reflns_limit_h_max 6
_diffrn_reflns_limit_h_min -12
_diffrn_reflns_limit_k_max 7
_diffrn_reflns_limit_k_min -6
_diffrn_reflns_limit_l_max 13
_diffrn_reflns_limit_l_min -13
_diffrn_reflns_number 3516
_diffrn_reflns_theta_full 25.50
_diffrn_reflns_theta_max 27.94
_diffrn_reflns_theta_min 2.10
_exptl_absorpt_coefficient_mu 0.100
_exptl_absorpt_correction_T_max 0.9705
_exptl_absorpt_correction_T_min 0.9609
_exptl_absorpt_correction_type empirical
_exptl_absorpt_process_details
;
SADABS Sheldrick 1996
;
_exptl_crystal_colour colourless
_exptl_crystal_density_diffrn 1.359
_exptl_crystal_description prismatic
_exptl_crystal_F_000 272
_exptl_crystal_size_max 0.40
_exptl_crystal_size_mid 0.40
_exptl_crystal_size_min 0.30
_refine_diff_density_max 0.221
_refine_diff_density_min -0.163
_refine_diff_density_rms 0.035
_refine_ls_abs_structure_details 'Flack H D (1983), Acta Cryst. A39, 876-881'
_refine_ls_abs_structure_Flack 0.3(9)
_refine_ls_extinction_method none
_refine_ls_goodness_of_fit_ref 1.505
_refine_ls_hydrogen_treatment constr
_refine_ls_matrix_type full
_refine_ls_number_parameters 167
_refine_ls_number_reflns 2150
_refine_ls_number_restraints 1
_refine_ls_restrained_S_all 1.505
_refine_ls_R_factor_all 0.0318
_refine_ls_R_factor_gt 0.0307
_refine_ls_shift/su_max 0.000
_refine_ls_shift/su_mean 0.000
_refine_ls_structure_factor_coef Fsqd
_refine_ls_weighting_details 'calc w=1/[\s^2^(Fo^2^)+(0.0325P)^2^+0.0000P] where P=(Fo^2^+2Fc^2^)/3'
_refine_ls_weighting_scheme calc
_refine_ls_wR_factor_gt 0.0763
_refine_ls_wR_factor_ref 0.0770
_reflns_number_gt 2081
_reflns_number_total 2150
_reflns_threshold_expression >2sigma(I)
_cod_data_source_file jo301178b_si_001.cif
_cod_data_source_block a111219mas1
_cod_original_sg_symbol_H-M 'P 1 21 1 '
_cod_database_code 4027507

loop_
_symmetry_equiv_pos_as_xyz
'x, y, z'
'-x, y+1/2, -z'

loop_
_atom_site_label
_atom_site_type_symbol
_atom_site_fract_x
_atom_site_fract_y
_atom_site_fract_z
_atom_site_U_iso_or_equiv
_atom_site_adp_type
_atom_site_occupancy
_atom_site_symmetry_multiplicity
_atom_site_calc_flag
_atom_site_refinement_flags
C1 C 0.68849(14) 0.2336(3) 0.15630(14) 0.0206(3) Uani 1 1 d .
H1A H 0.6450 0.3814 0.1538 0.025 Uiso 1 1 calc R
C2 C 0.82172(15) 0.2378(3) 0.08073(14) 0.0224(3) Uani 1 1 d .
H2A H 0.8203 0.1119 0.0197 0.027 Uiso 1 1 calc R
C3 C 0.94169(15) 0.2058(3) 0.18166(15) 0.0215(3) Uani 1 1 d .
H3A H 1.0188 0.3089 0.1653 0.026 Uiso 1 1 calc R
C4 C 0.87967(14) 0.2557(3) 0.31077(14) 0.0200(3) Uani 1 1 d .
H4A H 0.9258 0.1603 0.3777 0.024 Uiso 1 1 calc R
C5 C 0.63967(14) 0.2458(3) 0.38602(14) 0.0223(3) Uani 1 1 d .
H5A H 0.5446 0.2103 0.3539 0.027 Uiso 1 1 calc R
H5B H 0.6451 0.4056 0.3979 0.027 Uiso 1 1 calc R
C6 C 0.66657(14) 0.1364(3) 0.51486(14) 0.0203(3) Uani 1 1 d .
C7 C 0.71823(15) -0.0752(3) 0.52418(14) 0.0231(3) Uani 1 1 d .
H7 H 0.7403 -0.1517 0.4485 0.028 Uiso 1 1 calc R
C8 C 0.73765(15) -0.1751(3) 0.64360(15) 0.0262(3) Uani 1 1 d .
H8 H 0.7740 -0.3186 0.6491 0.031 Uiso 1 1 calc R
C9 C 0.70426(16) -0.0664(3) 0.75427(15) 0.0282(4) Uani 1 1 d .
H9 H 0.7166 -0.1352 0.8357 0.034 Uiso 1 1 calc R
C10 C 0.65291(18) 0.1424(3) 0.74534(17) 0.0340(4) Uani 1 1 d .
H10 H 0.6302 0.2182 0.8211 0.041 Uiso 1 1 calc R
C11 C 0.63420(17) 0.2428(3) 0.62677(15) 0.0282(4) Uani 1 1 d .
H11 H 0.5986 0.3869 0.6221 0.034 Uiso 1 1 calc R
C12 C 0.58347(16) 0.0645(3) 0.10651(16) 0.0270(4) Uani 1 1 d .
H12A H 0.5040 0.0637 0.1630 0.032 Uiso 1 1 calc R
H12B H 0.5488 0.1069 0.0192 0.032 Uiso 1 1 calc R
C13 C 0.90153(17) 0.4923(3) 0.35094(16) 0.0254(3) Uani 1 1 d .
H13A H 0.8588 0.5180 0.4342 0.031 Uiso 1 1 calc R
H13B H 1.0017 0.5221 0.3626 0.031 Uiso 1 1 calc R
N1 N 0.73587(12) 0.1815(2) 0.28938(12) 0.0191(3) Uani 1 1 d .
O1 O 0.63955(12) -0.1478(2) 0.10194(11) 0.0325(3) Uani 1 1 d .
H1 H 0.6827 -0.1754 0.1718 0.049 Uiso 1 1 calc R
O2 O 0.83250(12) 0.4358(2) 0.00895(10) 0.0280(3) Uani 1 1 d .
H2 H 0.8261 0.5429 0.0586 0.042 Uiso 1 1 calc R
O3 O 0.99081(12) -0.01328(19) 0.18568(11) 0.0271(3) Uani 1 1 d .
H3 H 1.0398 -0.0360 0.1225 0.041 Uiso 1 1 calc R
O4 O 0.84200(12) 0.63670(19) 0.25623(12) 0.0293(3) Uani 1 1 d .
H4 H 0.8934 0.7457 0.2490 0.044 Uiso 1 1 calc R

loop_
_atom_site_aniso_label
_atom_site_aniso_U_11
_atom_site_aniso_U_22
_atom_site_aniso_U_33
_atom_site_aniso_U_23
_atom_site_aniso_U_13
_atom_site_aniso_U_12
C1 0.0215(7) 0.0222(8) 0.0182(7) 0.0031(6) 0.0022(5) -0.0006(6)
C2 0.0271(7) 0.0217(8) 0.0188(7) 0.0003(7) 0.0051(6) -0.0042(6)
C3 0.0200(7) 0.0186(8) 0.0264(8) -0.0018(6) 0.0068(6) -0.0014(6)
C4 0.0176(6) 0.0229(8) 0.0195(7) -0.0006(6) 0.0011(5) 0.0018(6)
C5 0.0206(7) 0.0247(8) 0.0222(7) 0.0021(7) 0.0057(6) 0.0045(6)
C6 0.0170(6) 0.0237(8) 0.0204(8) 0.0009(6) 0.0037(5) -0.0016(6)
C7 0.0241(7) 0.0248(8) 0.0206(7) -0.0032(6) 0.0028(6) 0.0016(6)
C8 0.0229(7) 0.0249(8) 0.0306(9) 0.0040(7) -0.0009(6) 0.0001(6)
C9 0.0241(7) 0.0398(10) 0.0207(7) 0.0075(8) 0.0002(6) -0.0043(7)
C10 0.0407(10) 0.0406(12) 0.0210(8) -0.0048(7) 0.0058(7) 0.0041(8)
C11 0.0334(8) 0.0260(9) 0.0256(8) -0.0021(7) 0.0064(6) 0.0059(7)
C12 0.0243(8) 0.0321(10) 0.0243(8) 0.0047(7) -0.0023(6) -0.0049(7)
C13 0.0246(8) 0.0247(9) 0.0268(8) -0.0059(7) -0.0011(6) 0.0005(6)
N1 0.0176(6) 0.0235(7) 0.0163(6) 0.0006(5) 0.0025(4) 0.0004(5)
O1 0.0366(7) 0.0293(7) 0.0310(7) -0.0044(6) -0.0041(5) -0.0065(5)
O2 0.0372(6) 0.0253(6) 0.0224(5) 0.0040(5) 0.0098(5) -0.0035(5)
O3 0.0285(6) 0.0229(6) 0.0310(6) -0.0012(5) 0.0129(5) 0.0046(5)
O4 0.0310(6) 0.0205(6) 0.0363(7) 0.0007(5) -0.0002(5) -0.0004(5)

loop_
_atom_type_symbol
_atom_type_description
_atom_type_scat_dispersion_real
_atom_type_scat_dispersion_imag
_atom_type_scat_source
C C 0.0033 0.0016 'International Tables Vol C Tables 4.2.6.8 and 6.1.1.4'
H H 0.0000 0.0000 'International Tables Vol C Tables 4.2.6.8 and 6.1.1.4'
N N 0.0061 0.0033 'International Tables Vol C Tables 4.2.6.8 and 6.1.1.4'
O O 0.0106 0.0060 'International Tables Vol C Tables 4.2.6.8 and 6.1.1.4'

loop_
_geom_angle_atom_site_label_1
_geom_angle_atom_site_label_2
_geom_angle_atom_site_label_3
_geom_angle
N1 C1 C12 110.25(13)
N1 C1 C2 104.50(11)
C12 C1 C2 113.50(13)
N1 C1 H1A 109.5
C12 C1 H1A 109.5
C2 C1 H1A 109.5
O2 C2 C1 111.26(12)
O2 C2 C3 113.08(12)
C1 C2 C3 105.84(11)
O2 C2 H2A 108.8
C1 C2 H2A 108.8
C3 C2 H2A 108.8
O3 C3 C4 107.88(13)
O3 C3 C2 112.32(13)
C4 C3 C2 105.01(12)
O3 C3 H3A 110.5
C4 C3 H3A 110.5
C2 C3 H3A 110.5
N1 C4 C13 117.04(12)
N1 C4 C3 102.26(12)
C13 C4 C3 112.15(13)
N1 C4 H4A 108.3
C13 C4 H4A 108.3
C3 C4 H4A 108.3
N1 C5 C6 113.74(12)
N1 C5 H5A 108.8
C6 C5 H5A 108.8
N1 C5 H5B 108.8
C6 C5 H5B 108.8
H5A C5 H5B 107.7
C11 C6 C7 118.39(14)
C11 C6 C5 120.07(14)
C7 C6 C5 121.49(14)
C8 C7 C6 120.42(15)
C8 C7 H7 119.8
C6 C7 H7 119.8
C9 C8 C7 120.34(16)
C9 C8 H8 119.8
C7 C8 H8 119.8
C10 C9 C8 119.36(16)
C10 C9 H9 120.3
C8 C9 H9 120.3
C9 C10 C11 120.47(17)
C9 C10 H10 119.8
C11 C10 H10 119.8
C6 C11 C10 121.02(17)
C6 C11 H11 119.5
C10 C11 H11 119.5
O1 C12 C1 112.71(13)
O1 C12 H12A 109.1
C1 C12 H12A 109.1
O1 C12 H12B 109.1
C1 C12 H12B 109.1
H12A C12 H12B 107.8
O4 C13 C4 110.79(12)
O4 C13 H13A 109.5
C4 C13 H13A 109.5
O4 C13 H13B 109.5
C4 C13 H13B 109.5
H13A C13 H13B 108.1
C5 N1 C4 116.29(12)
C5 N1 C1 114.10(11)
C4 N1 C1 109.11(11)
C12 O1 H1 109.5
C2 O2 H2 109.5
C3 O3 H3 109.5
C13 O4 H4 109.5

loop_
_geom_bond_atom_site_label_1
_geom_bond_atom_site_label_2
_geom_bond_distance
C1 N1 1.4751(18)
C1 C12 1.528(2)
C1 C2 1.543(2)
C1 H1A 1.0000
C2 O2 1.4332(19)
C2 C3 1.545(2)
C2 H2A 1.0000
C3 O3 1.4266(19)
C3 C4 1.528(2)
C3 H3A 1.0000
C4 N1 1.4740(19)
C4 C13 1.523(2)
C4 H4A 1.0000
C5 N1 1.4569(18)
C5 C6 1.512(2)
C5 H5A 0.9900
C5 H5B 0.9900
C6 C11 1.384(2)
C6 C7 1.394(2)
C7 C8 1.392(2)
C7 H7 0.9500
C8 C9 1.383(2)
C8 H8 0.9500
C9 C10 1.376(3)
C9 H9 0.9500
C10 C11 1.384(2)
C10 H10 0.9500
C11 H11 0.9500
C12 O1 1.414(2)
C12 H12A 0.9900
C12 H12B 0.9900
C13 O4 1.428(2)
C13 H13A 0.9900
C13 H13B 0.9900
O1 H1 0.8400
O2 H2 0.8400
O3 H3 0.8400
O4 H4 0.8400
